data_4322740
loop_
_publ_author_name
'J. Mattheus Botha'
'Keisuke Umakoshi'
'Yoichi Sasaki'
'Gert J. Lamprecht'

_publ_contact_author
;    Dr. Keisuke Umakoshi
    Division of Chemistry
    Graduate School of Science
    Hokkaido University
    Kita-ku, Sapporo 060
    Japan
;
_publ_contact_author_email umakoshi@science.hokudai.ac.jp
_publ_contact_author_fax +81-11-706-3447
_publ_contact_author_phone +81-11-706-3818
_publ_section_title
;
 Chelation Processes to an Oxorhenium(V) Center by N,N,N,O-Tetradentate
 and N,N,O-Tridentate Ligands As Verified by Structural and Mechanistic
 Studies of Intermediate Species
;
_journal_name_full 'Inorganic Chemistry'
_journal_page_first 1609
_journal_page_last 1615
_journal_paper_doi 10.1021/ic971477n
_journal_volume 37
_journal_year 1998
_chemical_formula_sum 'C14 H16 Cl F6 N3 O2 P Re'
_chemical_formula_weight 516.98
_space_group_IT_number 2
_symmetry_cell_setting triclinic
_symmetry_Int_Tables_number 2
_symmetry_space_group_name_Hall '-P 1'
_symmetry_space_group_name_H-M 'P -1'
_atom_type_scat_source 'International Tables (1974)'
_cell_angle_alpha 91.57(1)
_cell_angle_beta 97.43(1)
_cell_angle_gamma 91.62(1)
_cell_formula_units_Z 4
_cell_length_a 6.766(1)
_cell_length_b 14.538(2)
_cell_length_c 19.373(3)
_cell_measurement_reflns_used 26
_cell_measurement_temperature 293
_cell_measurement_theta_max 17.5
_cell_measurement_theta_min 15.5
_cell_volume 1887.9(5)
_computing_cell_refinement 'MXC(MAC Science)'
_computing_data_collection 'MXC(MAC Science)'
_computing_data_reduction Crystan
_computing_molecular_graphics Crystan
_computing_publication_material Crystan
_computing_structure_refinement Crystan
_computing_structure_solution DIRDIF
_diffrn_measurement_device 'Mac Science MXC18'
_diffrn_measurement_method '\w/2\q scans'
_diffrn_orient_matrix_type standard
_diffrn_orient_matrix_UB_11 -0.02895
_diffrn_orient_matrix_UB_12 0.04051
_diffrn_orient_matrix_UB_13 -0.04073
_diffrn_orient_matrix_UB_21 -0.00965
_diffrn_orient_matrix_UB_22 -0.05526
_diffrn_orient_matrix_UB_23 -0.03229
_diffrn_orient_matrix_UB_31 -0.14598
_diffrn_orient_matrix_UB_32 -0.00664
_diffrn_orient_matrix_UB_33 0.00328
_diffrn_radiation_type 'Mo K-alpha'
_diffrn_radiation_wavelength 0.71073
_diffrn_reflns_av_R_equivalents 0.023
_diffrn_reflns_limit_h_max 0
_diffrn_reflns_limit_h_min -8
_diffrn_reflns_limit_k_max 18
_diffrn_reflns_limit_k_min -18
_diffrn_reflns_limit_l_max 25
_diffrn_reflns_limit_l_min -24
_diffrn_reflns_number 9688
_diffrn_reflns_theta_max 26.47
_diffrn_standards_decay_% 7.547
_diffrn_standards_interval_count 100
_diffrn_standards_number 3
_exptl_absorpt_coefficient_mu 6.8173
_exptl_absorpt_correction_T_max 1.000
_exptl_absorpt_correction_T_min 0.545
_exptl_absorpt_correction_type '\y scans(North,Phillips & Mathews,1968)'
_exptl_crystal_colour blue
_exptl_crystal_density_diffrn 1.820
_exptl_crystal_density_meas ?
_exptl_crystal_description plate
_exptl_crystal_F_000 1192.0
_exptl_crystal_size_max 0.60
_exptl_crystal_size_mid 0.18
_exptl_crystal_size_min 0.05
_refine_diff_density_max 3.10
_refine_diff_density_min -1.91
_refine_ls_extinction_method None
_refine_ls_goodness_of_fit_obs 2.096
_refine_ls_hydrogen_treatment 'H atoms riding with U(H) = 1.3Ueq(C)'
_refine_ls_matrix_type full
_refine_ls_number_parameters 505
_refine_ls_number_reflns 6772
_refine_ls_R_factor_obs 0.041
_refine_ls_shift/esd_max 0.0583
_refine_ls_shift/esd_mean 0.0017
_refine_ls_structure_factor_coef F
_refine_ls_weighting_details 'w = 1/[\s^2^(F) + 0.001F^2^]'
_refine_ls_weighting_scheme calc
_refine_ls_wR_factor_obs 0.045
_reflns_number_observed 6772
_reflns_number_total 7977
_reflns_observed_criterion I_>_2.00_sigma(I)
_cod_data_source_file ic971477n_7.cif
_cod_data_source_block IC971477N-9-a-0/ReOCl(bpenO)(PF6)
_cod_depositor_comments
;
The following automatic conversions were performed:

'_exptl_crystal_density_meas' value 'not measured' was changed to '?'
- the value is perceived as not measured.

Automatic conversion script
Id: cif_fix_values 3008 2015-01-20 13:52:24Z robertas 

The following automatic conversions were performed:

'_refine_ls_weighting_scheme' value 'w = 1/[\s^2^(F) + 0.001F^2^]'
was changed to 'calc'. New tag '_refine_ls_weighting_details' was
created. The value of the new tag was set to 'w = 1/[\s^2^(F) +
0.001F^2^]'.

Automatic conversion script
Id: cif_fix_values 3143 2015-03-26 13:38:13Z robertas 
;
_cod_original_sg_symbol_H-M 'P -1 '
_cod_original_formula_sum 'C14 H16 O2 N3 Re1 Cl1 P1 F6 '
_cod_database_code 4322740

loop_
_symmetry_equiv_pos_as_xyz
+X,+Y,+Z
-X,-Y,-Z

loop_
_atom_site_aniso_label
_atom_site_aniso_U_11
_atom_site_aniso_U_22
_atom_site_aniso_U_33
_atom_site_aniso_U_12
_atom_site_aniso_U_13
_atom_site_aniso_U_23
Re1 0.0338(2) 0.0359(2) 0.0360(2) 0.0063(2) 0.0066(2) 0.0052(2)
Re2 0.0265(2) 0.0345(2) 0.0450(3) 0.0038(2) -.0011(2) 0.0069(2)
Cl1 0.061(2) 0.062(2) 0.062(2) 0.030(1) 0.006(1) 0.014(1)
Cl2 0.038(1) 0.060(2) 0.075(2) 0.018(1) -0.007(1) 0.012(1)
P1 0.050(2) 0.052(2) 0.051(2) 0.013(1) 0.005(1) 0.007(1)
P2 0.063(2) 0.083(3) 0.058(2) 0.002(2) -0.010(2) 0.020(2)
F11 0.071(6) 0.195(12) 0.140(10) 0.004(7) -0.011(6) 0.024(9)
F12 0.22(1) 0.13(1) 0.11(1) 0.08(1) -0.03(1) -0.06(1)
F13 0.21(1) 0.11(1) 0.11(1) 0.05(1) 0.04(1) -0.02(1)
F14 0.062(6) 0.105(7) 0.222(14) 0.015(5) -0.024(7) 0.023(8)
F15 0.128(8) 0.142(9) 0.134(9) 0.066(7) 0.062(7) 0.083(8)
F16 0.20(1) 0.15(1) 0.20(1) 0.12(1) 0.13(1) 0.12(1)
F21 0.076(8) 0.354(23) 0.193(15) 0.047(11) 0.029(9) 0.152(16)
F22 0.10(1) 0.54(4) 0.13(1) 0.06(2) 0.03(1) 0.14(2)
F23 0.17(1) 0.30(2) 0.09(1) 0.06(1) -0.02(1) 0.06(1)
F24 0.119(9) 0.334(19) 0.076(7) 0.101(11) 0.025(7) 0.076(10)
F25 0.52(4) 0.12(1) 0.32(3) 0.02(2) -0.18(3) -0.02(2)
F26 0.33(3) 0.10(1) 0.40(3) 0.01(1) -0.16(2) -0.05(1)
O1 0.051(4) 0.046(4) 0.053(5) -0.005(3) 0.010(4) -0.002(3)
O2 0.030(3) 0.050(4) 0.043(4) -0.002(3) 0.000(3) 0.001(3)
O3 0.038(4) 0.040(4) 0.056(5) -0.001(3) 0.006(3) 0.009(3)
O4 0.034(4) 0.041(4) 0.055(5) -0.004(3) 0.001(3) 0.010(3)
N1 0.033(4) 0.041(4) 0.038(5) 0.009(3) 0.005(3) -0.001(3)
N2 0.034(4) 0.037(4) 0.056(6) 0.001(3) -0.006(4) 0.010(4)
N11 0.042(5) 0.043(5) 0.045(5) 0.006(4) 0.015(4) 0.004(4)
N21 0.042(5) 0.042(4) 0.041(5) 0.000(4) 0.008(4) -0.001(4)
N31 0.049(5) 0.040(4) 0.046(5) -0.003(4) 0.003(4) 0.006(4)
N41 0.043(5) 0.036(4) 0.045(5) 0.002(3) -0.003(4) 0.003(4)
C1 0.057(7) 0.036(5) 0.052(7) 0.009(5) -0.003(5) 0.002(5)
C2 0.055(7) 0.036(5) 0.080(9) -0.009(5) 0.006(6) 0.003(5)
C3 0.046(6) 0.042(6) 0.078(9) -0.001(4) -0.001(6) 0.028(6)
C4 0.054(7) 0.045(6) 0.070(8) -0.005(5) 0.004(6) 0.014(6)
C12 0.037(5) 0.059(7) 0.054(7) 0.000(5) 0.014(5) 0.004(5)
C13 0.049(7) 0.092(9) 0.059(8) 0.020(6) 0.020(6) -0.001(7)
C14 0.073(9) 0.110(11) 0.046(8) 0.009(8) 0.029(7) -0.007(7)
C15 0.080(9) 0.070(8) 0.044(7) 0.008(7) 0.018(6) 0.007(6)
C16 0.054(6) 0.048(6) 0.043(6) 0.006(5) 0.011(5) 0.011(5)
C17 0.042(6) 0.070(7) 0.048(7) 0.013(5) 0.008(5) 0.003(6)
C22 0.052(6) 0.042(5) 0.037(6) 0.000(4) 0.004(5) -0.002(4)
C23 0.084(9) 0.049(6) 0.035(6) -0.004(6) 0.008(6) 0.002(5)
C24 0.080(9) 0.053(7) 0.041(7) -0.009(6) 0.020(6) -0.006(5)
C25 0.061(7) 0.052(6) 0.057(8) -0.007(5) 0.025(6) -0.011(5)
C26 0.049(6) 0.050(6) 0.044(6) 0.005(5) 0.013(5) -0.009(5)
C27 0.046(6) 0.061(7) 0.041(6) 0.007(5) -0.006(5) 0.002(5)
C32 0.046(6) 0.044(6) 0.060(7) -0.002(5) -0.008(5) 0.009(5)
C33 0.071(8) 0.062(8) 0.058(8) -0.003(6) -0.016(7) 0.014(6)
C34 0.11(1) 0.06(1) 0.04(1) -0.01(1) 0.00(1) 0.00(1)
C35 0.10(1) 0.06(1) 0.05(1) -0.02(1) 0.03(1) 0.00(1)
C36 0.054(7) 0.052(6) 0.055(7) 0.002(5) 0.011(6) 0.002(5)
C37 0.033(5) 0.053(6) 0.074(8) 0.002(5) -0.013(5) 0.015(6)
C42 0.041(5) 0.035(5) 0.067(8) 0.007(4) 0.013(5) 0.011(5)
C43 0.064(8) 0.044(6) 0.075(9) 0.013(5) 0.017(7) -0.003(6)
C44 0.09(1) 0.04(1) 0.06(1) 0.00(1) 0.02(1) -0.01(1)
C45 0.10(1) 0.05(1) 0.05(1) -0.02(1) 0.00(1) -0.01(1)
C46 0.053(7) 0.045(6) 0.069(8) -0.007(5) -0.004(6) 0.011(6)
C47 0.031(5) 0.054(6) 0.071(8) 0.011(4) 0.002(5) 0.010(6)

loop_
_atom_site_label
_atom_site_fract_x
_atom_site_fract_y
_atom_site_fract_z
_atom_site_U_iso_or_equiv
_atom_site_occupancy
_atom_site_thermal_displace_type
Re1 0.08028(6) 0.35012(3) 0.28189(2) 0.0353(2) 1.000 Uij
Re2 0.12663(5) 0.97113(3) 0.80218(2) 0.0357(2) 1.000 Uij
Cl1 0.3461(5) 0.2588(2) 0.3265(2) 0.062(2) 1.000 Uij
Cl2 0.4167(4) 0.8941(2) 0.8489(2) 0.058(1) 1.000 Uij
P1 0.5653(5) 0.3684(2) 0.8836(2) 0.051(2) 1.000 Uij
P2 -0.5477(6) 1.2189(3) 0.5922(2) 0.069(2) 1.000 Uij
F11 0.7957(15) 0.3762(9) 0.9028(7) 0.137(8) 1.000 Uij
F12 0.602(2) 0.289(1) 0.835(1) 0.16(1) 1.000 Uij
F13 0.529(2) 0.450(1) 0.936(1) 0.141(9) 1.000 Uij
F14 0.3332(13) 0.3650(7) 0.8675(7) 0.132(7) 1.000 Uij
F15 0.5814(16) 0.4444(8) 0.8298(6) 0.132(8) 1.000 Uij
F16 0.561(2) 0.303(1) 0.944(1) 0.18(1) 1.000 Uij
F21 -0.7647(17) 1.2225(14) 0.5991(8) 0.21(1) 1.000 Uij
F22 -0.330(2) 1.214(2) 0.584(1) 0.25(2) 1.000 Uij
F23 -0.601(2) 1.232(1) 0.514(1) 0.19(1) 1.000 Uij
F24 -0.4859(18) 1.1922(12) 0.6678(6) 0.18(1) 1.000 Uij
F25 -0.566(5) 1.119(1) 0.579(1) 0.33(2) 1.000 Uij
F26 -0.534(4) 1.315(1) 0.605(1) 0.29(2) 1.000 Uij
O1 -0.1152(11) 0.2762(5) 0.2594(4) 0.050(4) 1.000 Uij
O2 0.2412(9) 0.4598(5) 0.3052(4) 0.041(3) 1.000 Uij
O3 -0.0589(10) 0.8956(4) 0.8163(4) 0.045(4) 1.000 Uij
O4 0.2747(10) 1.0796(5) 0.7850(4) 0.044(4) 1.000 Uij
N1 -0.1191(11) 0.4547(5) 0.2439(4) 0.037(4) 1.000 Uij
N2 -0.1039(12) 1.0571(5) 0.7578(5) 0.043(4) 1.000 Uij
N11 -0.0393(12) 0.3796(6) 0.3760(5) 0.043(4) 1.000 Uij
N21 0.1364(12) 0.3500(6) 0.1773(4) 0.042(4) 1.000 Uij
N31 0.1115(13) 0.9285(6) 0.6955(5) 0.045(4) 1.000 Uij
N41 0.0754(12) 1.0459(5) 0.8942(5) 0.042(4) 1.000 Uij
C1 -0.0115(17) 0.5464(7) 0.2468(6) 0.049(5) 1.000 Uij
C2 0.1583(18) 0.5464(7) 0.3053(7) 0.058(6) 1.000 Uij
C3 -0.0172(16) 1.1443(7) 0.7324(7) 0.056(6) 1.000 Uij
C4 0.1812(18) 1.1645(8) 0.7744(7) 0.057(6) 1.000 Uij
C12 -0.2082(15) 0.4301(8) 0.3632(6) 0.050(6) 1.000 Uij
C13 -0.3095(18) 0.4553(10) 0.4184(7) 0.066(7) 1.000 Uij
C14 -0.246(2) 0.423(1) 0.484(1) 0.076(9) 1.000 Uij
C15 -0.081(2) 0.372(1) 0.494(1) 0.064(7) 1.000 Uij
C16 0.0204(17) 0.3519(7) 0.4408(6) 0.048(6) 1.000 Uij
C17 -0.2828(16) 0.4526(8) 0.2901(6) 0.053(6) 1.000 Uij
C22 -0.0080(16) 0.3931(7) 0.1358(5) 0.044(5) 1.000 Uij
C23 0.000(2) 0.403(1) 0.065(1) 0.057(6) 1.000 Uij
C24 0.161(2) 0.368(1) 0.037(1) 0.058(7) 1.000 Uij
C25 0.3083(18) 0.3232(8) 0.0800(7) 0.056(6) 1.000 Uij
C26 0.2918(16) 0.3156(7) 0.1497(6) 0.048(5) 1.000 Uij
C27 -0.1876(16) 0.4250(8) 0.1689(6) 0.050(6) 1.000 Uij
C32 -0.0589(16) 0.9564(7) 0.6581(6) 0.051(6) 1.000 Uij
C33 -0.094(2) 0.937(1) 0.587(1) 0.065(7) 1.000 Uij
C34 0.049(3) 0.895(1) 0.555(1) 0.074(9) 1.000 Uij
C35 0.222(2) 0.869(1) 0.593(1) 0.068(8) 1.000 Uij
C36 0.2505(17) 0.8862(8) 0.6635(6) 0.054(6) 1.000 Uij
C37 -0.2109(15) 0.9998(8) 0.6984(7) 0.054(6) 1.000 Uij
C42 -0.0998(15) 1.0878(7) 0.8855(6) 0.048(5) 1.000 Uij
C43 -0.1606(19) 1.1385(8) 0.9400(7) 0.061(7) 1.000 Uij
C44 -0.038(2) 1.148(1) 1.003(1) 0.062(7) 1.000 Uij
C45 0.137(2) 1.109(1) 1.010(1) 0.068(8) 1.000 Uij
C46 0.1937(18) 1.0578(8) 0.9557(7) 0.056(6) 1.000 Uij
C47 -0.2273(15) 1.0763(8) 0.8158(7) 0.052(6) 1.000 Uij
H1A 0.04137 0.55531 0.20375 0.065 1.000 Uiso
H1B -0.10093 0.59491 0.25395 0.065 1.000 Uiso
H2A 0.10759 0.55794 0.34868 0.074 1.000 Uiso
H2B 0.25689 0.59334 0.29938 0.074 1.000 Uiso
H3A 0.00193 1.13571 0.68439 0.073 1.000 Uiso
H3B -0.10567 1.19401 0.73639 0.073 1.000 Uiso
H4A 0.16105 1.19257 0.81832 0.075 1.000 Uiso
H4B 0.26245 1.20527 0.75102 0.075 1.000 Uiso
H13 -0.42185 0.49437 0.41156 0.086 1.000 Uiso
H14 -0.32043 0.43569 0.52155 0.098 1.000 Uiso
H15 -0.03639 0.34972 0.53987 0.085 1.000 Uiso
H16 0.13868 0.31666 0.44845 0.062 1.000 Uiso
H17A -0.34114 0.51204 0.28989 0.069 1.000 Uiso
H17B -0.38314 0.40744 0.27149 0.069 1.000 Uiso
H23 -0.10313 0.43371 0.03658 0.073 1.000 Uiso
H24 0.17184 0.37333 -0.01195 0.075 1.000 Uiso
H25 0.42114 0.29864 0.06135 0.074 1.000 Uiso
H26 0.39170 0.28412 0.17898 0.062 1.000 Uiso
H27A -0.28640 0.37604 0.16704 0.065 1.000 Uiso
H27B -0.24470 0.47624 0.14414 0.065 1.000 Uiso
H33 -0.21643 0.95394 0.56037 0.085 1.000 Uiso
H34 0.02793 0.88251 0.50531 0.096 1.000 Uiso
H35 0.32349 0.84011 0.57051 0.088 1.000 Uiso
H36 0.36969 0.86649 0.69072 0.069 1.000 Uiso
H37A -0.28978 0.95225 0.71615 0.070 1.000 Uiso
H37B -0.29688 1.03735 0.66835 0.070 1.000 Uiso
H43 -0.28788 1.16676 0.93381 0.079 1.000 Uiso
H44 -0.08018 1.18157 1.04133 0.081 1.000 Uiso
H45 0.22516 1.11667 1.05252 0.088 1.000 Uiso
H46 0.32092 1.02941 0.96157 0.072 1.000 Uiso
H47A -0.30138 1.13086 0.80622 0.066 1.000 Uiso
H47B -0.31898 1.02506 0.81782 0.066 1.000 Uiso

loop_
_geom_angle_atom_site_label_1
_geom_angle_atom_site_label_2
_geom_angle_atom_site_label_3
_geom_angle
_geom_angle_site_symmetry_1
_geom_angle_site_symmetry_2
_geom_angle_site_symmetry_3
_geom_angle_publ_flag
Cl1 Re1 O1 105.5(3) 1_555 1_555 1_555 yes
Cl1 Re1 O2 90.7(3) 1_555 1_555 1_555 yes
Cl1 Re1 N1 168.9(3) 1_555 1_555 1_555 yes
Cl1 Re1 N11 99.0(3) 1_555 1_555 1_555 yes
Cl1 Re1 N21 98.1(3) 1_555 1_555 1_555 yes
O1 Re1 O2 163.1(4) 1_555 1_555 1_555 yes
O1 Re1 N1 85.5(4) 1_555 1_555 1_555 yes
O1 Re1 N11 87.9(4) 1_555 1_555 1_555 yes
O1 Re1 N21 89.8(4) 1_555 1_555 1_555 yes
O2 Re1 N1 78.3(3) 1_555 1_555 1_555 yes
O2 Re1 N11 85.0(3) 1_555 1_555 1_555 yes
O2 Re1 N21 92.4(4) 1_555 1_555 1_555 yes
N1 Re1 N11 82.1(4) 1_555 1_555 1_555 yes
N1 Re1 N21 80.7(4) 1_555 1_555 1_555 yes
N11 Re1 N21 162.8(4) 1_555 1_555 1_555 yes
Cl2 Re2 O3 102.2(3) 1_555 1_555 1_555 yes
Cl2 Re2 O4 93.0(3) 1_555 1_555 1_555 yes
Cl2 Re2 N2 171.4(3) 1_555 1_555 1_555 yes
Cl2 Re2 N31 99.8(3) 1_555 1_555 1_555 yes
Cl2 Re2 N41 98.4(3) 1_555 1_555 1_555 yes
O3 Re2 O4 163.7(3) 1_555 1_555 1_555 yes
O3 Re2 N2 86.4(4) 1_555 1_555 1_555 yes
O3 Re2 N31 92.7(4) 1_555 1_555 1_555 yes
O3 Re2 N41 88.3(4) 1_555 1_555 1_555 yes
O4 Re2 N2 78.4(3) 1_555 1_555 1_555 yes
O4 Re2 N31 90.4(4) 1_555 1_555 1_555 yes
O4 Re2 N41 83.7(4) 1_555 1_555 1_555 yes
N2 Re2 N31 80.3(4) 1_555 1_555 1_555 yes
N2 Re2 N41 81.0(4) 1_555 1_555 1_555 yes
N31 Re2 N41 161.2(4) 1_555 1_555 1_555 yes
F11 P1 F12 86.3(8) 1_555 1_555 1_555 no
F11 P1 F13 93.2(8) 1_555 1_555 1_555 no
F11 P1 F14 176.8(7) 1_555 1_555 1_555 no
F11 P1 F15 88.7(7) 1_555 1_555 1_555 no
F11 P1 F16 87.7(8) 1_555 1_555 1_555 no
F12 P1 F13 178.8(7) 1_555 1_555 1_555 no
F12 P1 F14 96.9(8) 1_555 1_555 1_555 no
F12 P1 F15 95.5(7) 1_555 1_555 1_555 no
F12 P1 F16 90.9(7) 1_555 1_555 1_555 no
F13 P1 F14 83.7(7) 1_555 1_555 1_555 no
F13 P1 F15 85.5(6) 1_555 1_555 1_555 no
F13 P1 F16 88.0(7) 1_555 1_555 1_555 no
F14 P1 F15 91.2(7) 1_555 1_555 1_555 no
F14 P1 F16 92.0(7) 1_555 1_555 1_555 no
F15 P1 F16 172.5(7) 1_555 1_555 1_555 no
F21 P2 F22 178.9(12) 1_555 1_555 1_555 no
F21 P2 F23 88.4(9) 1_555 1_555 1_555 no
F21 P2 F24 94.6(8) 1_555 1_555 1_555 no
F21 P2 F25 90.8(16) 1_555 1_555 1_555 no
F21 P2 F26 88.1(13) 1_555 1_555 1_555 no
F22 P2 F23 91.1(9) 1_555 1_555 1_555 no
F22 P2 F24 85.7(8) 1_555 1_555 1_555 no
F22 P2 F25 88.3(17) 1_555 1_555 1_555 no
F22 P2 F26 92.8(15) 1_555 1_555 1_555 no
F23 P2 F24 172.0(10) 1_555 1_555 1_555 no
F23 P2 F25 89.0(13) 1_555 1_555 1_555 no
F23 P2 F26 91.0(13) 1_555 1_555 1_555 no
F24 P2 F25 83.5(12) 1_555 1_555 1_555 no
F24 P2 F26 96.5(12) 1_555 1_555 1_555 no
F25 P2 F26 178.9(17) 1_555 1_555 1_555 no
Re1 O2 C2 121.7(7) 1_555 1_555 1_555 no
Re2 O4 C4 121.3(7) 1_555 1_555 1_555 no
Re1 N1 C1 110.6(6) 1_555 1_555 1_555 no
Re1 N1 C17 105.2(7) 1_555 1_555 1_555 no
Re1 N1 C27 104.3(6) 1_555 1_555 1_555 no
C1 N1 C17 112.3(8) 1_555 1_555 1_555 no
C1 N1 C27 110.0(8) 1_555 1_555 1_555 no
C17 N1 C27 114.0(8) 1_555 1_555 1_555 no
Re2 N2 C3 110.8(6) 1_555 1_555 1_555 no
Re2 N2 C37 104.1(6) 1_555 1_555 1_555 no
Re2 N2 C47 104.9(7) 1_555 1_555 1_555 no
C3 N2 C37 110.9(9) 1_555 1_555 1_555 no
C3 N2 C47 111.7(8) 1_555 1_555 1_555 no
C37 N2 C47 114.1(8) 1_555 1_555 1_555 no
Re1 N11 C12 110.6(7) 1_555 1_555 1_555 no
Re1 N11 C16 129.4(7) 1_555 1_555 1_555 no
C12 N11 C16 119.9(10) 1_555 1_555 1_555 no
Re1 N21 C22 111.9(7) 1_555 1_555 1_555 no
Re1 N21 C26 128.5(8) 1_555 1_555 1_555 no
C22 N21 C26 119.6(9) 1_555 1_555 1_555 no
Re2 N31 C32 111.0(8) 1_555 1_555 1_555 no
Re2 N31 C36 128.3(8) 1_555 1_555 1_555 no
C32 N31 C36 120.4(10) 1_555 1_555 1_555 no
Re2 N41 C42 111.6(8) 1_555 1_555 1_555 no
Re2 N41 C46 129.6(8) 1_555 1_555 1_555 no
C42 N41 C46 118.8(10) 1_555 1_555 1_555 no
N1 C1 C2 108.1(9) 1_555 1_555 1_555 no
O2 C2 C1 107.8(9) 1_555 1_555 1_555 no
N2 C3 C4 108.3(10) 1_555 1_555 1_555 no
O4 C4 C3 107.1(9) 1_555 1_555 1_555 no
N11 C12 C13 119.1(11) 1_555 1_555 1_555 no
N11 C12 C17 119.1(10) 1_555 1_555 1_555 no
C13 C12 C17 121.7(10) 1_555 1_555 1_555 no
C12 C13 C14 118.9(12) 1_555 1_555 1_555 no
C13 C14 C15 120.4(13) 1_555 1_555 1_555 no
C14 C15 C16 119.6(12) 1_555 1_555 1_555 no
N11 C16 C15 122.0(11) 1_555 1_555 1_555 no
N1 C17 C12 112.5(9) 1_555 1_555 1_555 no
N21 C22 C23 121.9(10) 1_555 1_555 1_555 no
N21 C22 C27 117.3(9) 1_555 1_555 1_555 no
C23 C22 C27 120.7(10) 1_555 1_555 1_555 no
C22 C23 C24 118.3(11) 1_555 1_555 1_555 no
C23 C24 C25 119.0(11) 1_555 1_555 1_555 no
C24 C25 C26 119.9(11) 1_555 1_555 1_555 no
N21 C26 C25 121.2(10) 1_555 1_555 1_555 no
N1 C27 C22 108.8(9) 1_555 1_555 1_555 no
N31 C32 C33 119.8(11) 1_555 1_555 1_555 no
N31 C32 C37 117.0(11) 1_555 1_555 1_555 no
C33 C32 C37 122.9(11) 1_555 1_555 1_555 no
C32 C33 C34 119.6(13) 1_555 1_555 1_555 no
C33 C34 C35 119.9(13) 1_555 1_555 1_555 no
C34 C35 C36 119.4(13) 1_555 1_555 1_555 no
N31 C36 C35 120.8(12) 1_555 1_555 1_555 no
N2 C37 C32 108.9(9) 1_555 1_555 1_555 no
N41 C42 C43 120.0(11) 1_555 1_555 1_555 no
N41 C42 C47 118.2(10) 1_555 1_555 1_555 no
C43 C42 C47 121.8(10) 1_555 1_555 1_555 no
C42 C43 C44 119.8(12) 1_555 1_555 1_555 no
C43 C44 C45 119.4(13) 1_555 1_555 1_555 no
C44 C45 C46 120.2(13) 1_555 1_555 1_555 no
N41 C46 C45 121.8(12) 1_555 1_555 1_555 no
N2 C47 C42 111.8(9) 1_555 1_555 1_555 no
N1 C1 H1A 109.3(10) 1_555 1_555 1_555 no
N1 C1 H1B 110.4(10) 1_555 1_555 1_555 no
C2 C1 H1A 109.0(11) 1_555 1_555 1_555 no
C2 C1 H1B 110.9(10) 1_555 1_555 1_555 no
H1A C1 H1B 109.0(11) 1_555 1_555 1_555 no
O2 C2 H2A 109.7(11) 1_555 1_555 1_555 no
O2 C2 H2B 110.4(11) 1_555 1_555 1_555 no
C1 C2 H2A 109.1(11) 1_555 1_555 1_555 no
C1 C2 H2B 110.8(12) 1_555 1_555 1_555 no
H2A C2 H2B 109.0(12) 1_555 1_555 1_555 no
N2 C3 H3A 109.5(10) 1_555 1_555 1_555 no
N2 C3 H3B 110.2(10) 1_555 1_555 1_555 no
C4 C3 H3A 108.6(11) 1_555 1_555 1_555 no
C4 C3 H3B 111.2(11) 1_555 1_555 1_555 no
H3A C3 H3B 108.9(12) 1_555 1_555 1_555 no
O4 C4 H4A 110.1(11) 1_555 1_555 1_555 no
O4 C4 H4B 110.1(11) 1_555 1_555 1_555 no
C3 C4 H4A 109.0(11) 1_555 1_555 1_555 no
C3 C4 H4B 111.6(12) 1_555 1_555 1_555 no
H4A C4 H4B 109.0(12) 1_555 1_555 1_555 no
C12 C13 H13 121.0(13) 1_555 1_555 1_555 no
C14 C13 H13 120.2(13) 1_555 1_555 1_555 no
C13 C14 H14 120.0(14) 1_555 1_555 1_555 no
C15 C14 H14 119.6(14) 1_555 1_555 1_555 no
C14 C15 H15 120.3(14) 1_555 1_555 1_555 no
C16 C15 H15 120.1(14) 1_555 1_555 1_555 no
N11 C16 H16 118.4(11) 1_555 1_555 1_555 no
C15 C16 H16 119.6(12) 1_555 1_555 1_555 no
N1 C17 H17A 108.4(10) 1_555 1_555 1_555 no
N1 C17 H17B 108.9(10) 1_555 1_555 1_555 no
C12 C17 H17A 109.0(11) 1_555 1_555 1_555 no
C12 C17 H17B 108.9(11) 1_555 1_555 1_555 no
H17A C17 H17B 109.0(11) 1_555 1_555 1_555 no
C22 C23 H23 120.7(12) 1_555 1_555 1_555 no
C24 C23 H23 120.9(12) 1_555 1_555 1_555 no
C23 C24 H24 120.6(13) 1_555 1_555 1_555 no
C25 C24 H24 120.3(13) 1_555 1_555 1_555 no
C24 C25 H25 120.2(13) 1_555 1_555 1_555 no
C26 C25 H25 120.0(12) 1_555 1_555 1_555 no
N21 C26 H26 119.3(11) 1_555 1_555 1_555 no
C25 C26 H26 119.5(11) 1_555 1_555 1_555 no
N1 C27 H27A 110.0(10) 1_555 1_555 1_555 no
N1 C27 H27B 109.5(10) 1_555 1_555 1_555 no
C22 C27 H27A 110.2(10) 1_555 1_555 1_555 no
C22 C27 H27B 109.4(10) 1_555 1_555 1_555 no
H27A C27 H27B 109.0(11) 1_555 1_555 1_555 no
C32 C33 H33 120.8(13) 1_555 1_555 1_555 no
C34 C33 H33 119.6(14) 1_555 1_555 1_555 no
C33 C34 H34 120.8(16) 1_555 1_555 1_555 no
C35 C34 H34 119.3(16) 1_555 1_555 1_555 no
C34 C35 H35 120.7(14) 1_555 1_555 1_555 no
C36 C35 H35 119.9(14) 1_555 1_555 1_555 no
N31 C36 H36 119.4(12) 1_555 1_555 1_555 no
C35 C36 H36 119.7(13) 1_555 1_555 1_555 no
N2 C37 H37A 109.4(11) 1_555 1_555 1_555 no
N2 C37 H37B 110.3(10) 1_555 1_555 1_555 no
C32 C37 H37A 109.3(10) 1_555 1_555 1_555 no
C32 C37 H37B 110.0(12) 1_555 1_555 1_555 no
H37A C37 H37B 109.0(10) 1_555 1_555 1_555 no
C42 C43 H43 119.5(13) 1_555 1_555 1_555 no
C44 C43 H43 120.7(13) 1_555 1_555 1_555 no
C43 C44 H44 120.2(14) 1_555 1_555 1_555 no
C45 C44 H44 120.4(14) 1_555 1_555 1_555 no
C44 C45 H45 120.1(14) 1_555 1_555 1_555 no
C46 C45 H45 119.6(15) 1_555 1_555 1_555 no
N41 C46 H46 119.0(12) 1_555 1_555 1_555 no
C45 C46 H46 119.3(13) 1_555 1_555 1_555 no
N2 C47 H47A 109.5(11) 1_555 1_555 1_555 no
N2 C47 H47B 108.4(10) 1_555 1_555 1_555 no
C42 C47 H47A 109.7(11) 1_555 1_555 1_555 no
C42 C47 H47B 108.3(11) 1_555 1_555 1_555 no
H47A C47 H47B 109.0(10) 1_555 1_555 1_555 no

loop_
_geom_bond_atom_site_label_1
_geom_bond_atom_site_label_2
_geom_bond_distance
_geom_bond_site_symmetry_1
_geom_bond_site_symmetry_2
_geom_bond_publ_flag
Re1 Cl1 2.354(4) 1_555 1_555 yes
Re1 O1 1.685(8) 1_555 1_555 yes
Re1 O2 1.915(7) 1_555 1_555 yes
Re1 N1 2.143(8) 1_555 1_555 yes
Re1 N11 2.127(9) 1_555 1_555 yes
Re1 N21 2.109(9) 1_555 1_555 yes
Re2 Cl2 2.376(3) 1_555 1_555 yes
Re2 O3 1.698(7) 1_555 1_555 yes
Re2 O4 1.904(7) 1_555 1_555 yes
Re2 N2 2.134(8) 1_555 1_555 yes
Re2 N31 2.131(9) 1_555 1_555 yes
Re2 N41 2.135(9) 1_555 1_555 yes
P1 F11 1.555(11) 1_555 1_555 no
P1 F12 1.515(12) 1_555 1_555 no
P1 F13 1.576(12) 1_555 1_555 no
P1 F14 1.560(10) 1_555 1_555 no
P1 F15 1.551(12) 1_555 1_555 no
P1 F16 1.540(14) 1_555 1_555 no
P2 F21 1.494(12) 1_555 1_555 no
P2 F22 1.503(15) 1_555 1_555 no
P2 F23 1.536(14) 1_555 1_555 no
P2 F24 1.534(13) 1_555 1_555 no
P2 F25 1.461(18) 1_555 1_555 no
P2 F26 1.408(16) 1_555 1_555 no
O2 C2 1.393(13) 1_555 1_555 no
O4 C4 1.411(14) 1_555 1_555 no
N1 C1 1.497(13) 1_555 1_555 no
N1 C17 1.512(14) 1_555 1_555 no
N1 C27 1.513(14) 1_555 1_555 no
N2 C3 1.504(14) 1_555 1_555 no
N2 C37 1.497(15) 1_555 1_555 no
N2 C47 1.508(15) 1_555 1_555 no
N11 C12 1.375(14) 1_555 1_555 no
N11 C16 1.343(14) 1_555 1_555 no
N21 C22 1.360(14) 1_555 1_555 no
N21 C26 1.343(14) 1_555 1_555 no
N31 C32 1.358(15) 1_555 1_555 no
N31 C36 1.345(15) 1_555 1_555 no
N41 C42 1.341(13) 1_555 1_555 no
N41 C46 1.350(16) 1_555 1_555 no
C1 C2 1.505(18) 1_555 1_555 no
C3 C4 1.494(17) 1_555 1_555 no
C12 C13 1.388(18) 1_555 1_555 no
C12 C17 1.490(17) 1_555 1_555 no
C13 C14 1.38(2) 1_555 1_555 no
C14 C15 1.36(3) 1_555 1_555 no
C15 C16 1.345(18) 1_555 1_555 no
C22 C23 1.391(16) 1_555 1_555 no
C22 C27 1.524(16) 1_555 1_555 no
C23 C24 1.387(19) 1_555 1_555 no
C24 C25 1.401(18) 1_555 1_555 no
C25 C26 1.375(17) 1_555 1_555 no
C32 C33 1.382(19) 1_555 1_555 no
C32 C37 1.511(16) 1_555 1_555 no
C33 C34 1.37(3) 1_555 1_555 no
C34 C35 1.37(3) 1_555 1_555 no
C35 C36 1.374(19) 1_555 1_555 no
C42 C43 1.384(18) 1_555 1_555 no
C42 C47 1.507(17) 1_555 1_555 no
C43 C44 1.39(2) 1_555 1_555 no
C44 C45 1.31(3) 1_555 1_555 no
C45 C46 1.370(19) 1_555 1_555 no
C1 H1A 0.961(12) 1_555 1_555 no
C1 H1B 0.960(11) 1_555 1_555 no
C2 H2A 0.961(14) 1_555 1_555 no
C2 H2B 0.960(12) 1_555 1_555 no
C3 H3A 0.961(13) 1_555 1_555 no
C3 H3B 0.959(11) 1_555 1_555 no
C4 H4A 0.961(13) 1_555 1_555 no
C4 H4B 0.960(12) 1_555 1_555 no
C13 H13 0.960(13) 1_555 1_555 no
C14 H14 0.959(14) 1_555 1_555 no
C15 H15 0.961(13) 1_555 1_555 no
C16 H16 0.960(11) 1_555 1_555 no
C17 H17A 0.959(12) 1_555 1_555 no
C17 H17B 0.960(12) 1_555 1_555 no
C23 H23 0.961(13) 1_555 1_555 no
C24 H24 0.960(12) 1_555 1_555 no
C25 H25 0.960(13) 1_555 1_555 no
C26 H26 0.960(11) 1_555 1_555 no
C27 H27A 0.960(12) 1_555 1_555 no
C27 H27B 0.960(12) 1_555 1_555 no
C33 H33 0.960(14) 1_555 1_555 no
C34 H34 0.959(14) 1_555 1_555 no
C35 H35 0.960(15) 1_555 1_555 no
C36 H36 0.960(12) 1_555 1_555 no
C37 H37A 0.961(12) 1_555 1_555 no
C37 H37B 0.960(12) 1_555 1_555 no
C43 H43 0.960(13) 1_555 1_555 no
C44 H44 0.960(13) 1_555 1_555 no
C45 H45 0.959(14) 1_555 1_555 no
C46 H46 0.960(12) 1_555 1_555 no
C47 H47A 0.960(11) 1_555 1_555 no
C47 H47B 0.960(11) 1_555 1_555 no
